data_7242808
loop_
_publ_author_name
'Drozd, Ksenia V.'
'Manin, Alex N.'
'Voronin, Alexander P.'
'Boycov, Denis'
'Andrei, Churakov'
'Perlovich, German L.'

_publ_section_title
;
 A combined experimental and theoretical study of miconazole salts and
 cocrystals: crystal structures, DFT computations, formation
 thermodynamics and solubility improvement
;
_journal_name_full 'Physical Chemistry Chemical Physics'
_journal_paper_doi 10.1039/D1CP00956G
_journal_year 2021
_chemical_formula_moiety '2(C18 H14 Cl4 N2 O), C6 H10 O4'
_chemical_formula_sum 'C42 H38 Cl8 N4 O6'
_chemical_formula_weight 978.36
_space_group_crystal_system triclinic
_space_group_IT_number 2
_space_group_name_Hall '-P 1'
_space_group_name_H-M_alt 'P -1'
_atom_sites_solution_hydrogens mixed
_atom_sites_solution_primary direct
_atom_sites_solution_secondary difmap
_audit_creation_method SHELXL-2016/6
_audit_update_record
;
2020-11-09 deposited with the CCDC.	2021-05-10 downloaded from the CCDC.
;
_cell_angle_alpha 103.462(3)
_cell_angle_beta 100.435(3)
_cell_angle_gamma 113.091(2)
_cell_formula_units_Z 2
_cell_length_a 12.6233(9)
_cell_length_b 13.3497(9)
_cell_length_c 16.0081(11)
_cell_measurement_reflns_used 8048
_cell_measurement_temperature 150(2)
_cell_measurement_theta_max 30.068
_cell_measurement_theta_min 2.349
_cell_volume 2298.7(3)
_computing_cell_refinement 'SAINT (Bruker, 2018)'
_computing_data_collection '<i>APEX3</i> (Bruker, 2018)'
_computing_data_reduction 'SAINT (Bruker, 2018)'
_computing_structure_refinement 'SHELXL-2016/6 (Sheldrick, 2016)'
_computing_structure_solution 'SHELXT (Sheldrick, 2016)'
_diffrn_ambient_temperature 150(2)
_diffrn_measured_fraction_theta_full 0.998
_diffrn_measured_fraction_theta_max 0.998
_diffrn_measurement_device_type 'Bruker D8 Venture'
_diffrn_measurement_method \w
_diffrn_radiation_type MoK\a
_diffrn_radiation_wavelength 0.71073
_diffrn_reflns_av_R_equivalents 0.0489
_diffrn_reflns_av_unetI/netI 0.0634
_diffrn_reflns_Laue_measured_fraction_full 0.998
_diffrn_reflns_Laue_measured_fraction_max 0.998
_diffrn_reflns_limit_h_max 16
_diffrn_reflns_limit_h_min -16
_diffrn_reflns_limit_k_max 17
_diffrn_reflns_limit_k_min -17
_diffrn_reflns_limit_l_max 21
_diffrn_reflns_limit_l_min -21
_diffrn_reflns_number 33109
_diffrn_reflns_point_group_measured_fraction_full 0.998
_diffrn_reflns_point_group_measured_fraction_max 0.998
_diffrn_reflns_theta_full 25.242
_diffrn_reflns_theta_max 28.000
_diffrn_reflns_theta_min 1.373
_exptl_absorpt_coefficient_mu 0.540
_exptl_absorpt_correction_type multi-scan
_exptl_absorpt_process_details 'SADABS (Bruker, 2016)'
_exptl_crystal_colour colourless
_exptl_crystal_density_diffrn 1.413
_exptl_crystal_description prism
_exptl_crystal_F_000 1004
_exptl_crystal_size_max 0.200
_exptl_crystal_size_mid 0.200
_exptl_crystal_size_min 0.100
_exptl_transmission_factor_max 0.8622
_exptl_transmission_factor_min 0.8116
_refine_diff_density_max 0.513
_refine_diff_density_min -0.319
_refine_diff_density_rms 0.061
_refine_ls_extinction_method none
_refine_ls_goodness_of_fit_ref 1.057
_refine_ls_hydrogen_treatment mixed
_refine_ls_matrix_type full
_refine_ls_number_parameters 549
_refine_ls_number_reflns 11091
_refine_ls_number_restraints 0
_refine_ls_restrained_S_all 1.057
_refine_ls_R_factor_all 0.0784
_refine_ls_R_factor_gt 0.0427
_refine_ls_shift/su_max 0.005
_refine_ls_shift/su_mean 0.000
_refine_ls_structure_factor_coef Fsqd
_refine_ls_weighting_details 'w=1/[\s^2^(Fo^2^)+(0.0445P)^2^] where P=(Fo^2^+2Fc^2^)/3'
_refine_ls_weighting_scheme calc
_refine_ls_wR_factor_gt 0.0993
_refine_ls_wR_factor_ref 0.1110
_reflns_Friedel_coverage 0.000
_reflns_number_gt 7257
_reflns_number_total 11091
_reflns_threshold_expression 'I > 2\s(I)'
_cod_data_source_file d1cp00956g2.cif
_cod_data_source_block a_sq
_cod_database_code 7242808
_shelx_shelxl_version_number 2016/6
_shelx_space_group_comment
;
The symmetry employed for this shelxl refinement is uniquely defined
by the following loop, which should always be used as a source of
symmetry information in preference to the above space-group names.
They are only intended as comments.
;
_shelx_estimated_absorpt_t_min 0.900
_shelx_estimated_absorpt_t_max 0.948

loop_
_space_group_symop_operation_xyz
'x, y, z'
'-x, -y, -z'

loop_
_atom_site_label
_atom_site_type_symbol
_atom_site_fract_x
_atom_site_fract_y
_atom_site_fract_z
_atom_site_U_iso_or_equiv
_atom_site_adp_type
_atom_site_occupancy
_atom_site_site_symmetry_order
_atom_site_calc_flag
_atom_site_refinement_flags_posn
_atom_site_refinement_flags_adp
_atom_site_refinement_flags_occupancy
_atom_site_disorder_assembly
_atom_site_disorder_group
Cl11 Cl 0.13295(6) -0.44192(5) 0.35044(4) 0.03996(16) Uani 1 1 d . . . . .
Cl12 Cl 0.15484(6) -0.57719(5) 0.63972(4) 0.03619(15) Uani 1 1 d . . . . .
Cl13 Cl -0.17746(5) -0.18592(4) 0.54687(4) 0.03102(14) Uani 1 1 d . . . . .
Cl14 Cl 0.02297(5) 0.24998(5) 0.77397(4) 0.03443(15) Uani 1 1 d . . . . .
N11 N 0.35821(14) -0.07232(14) 0.42050(11) 0.0216(4) Uani 1 1 d . . . . .
N12 N 0.38412(15) 0.07197(15) 0.36909(12) 0.0252(4) Uani 1 1 d . . . . .
O1 O 0.19221(12) -0.10738(11) 0.53498(9) 0.0219(3) Uani 1 1 d . . . . .
C11 C 0.20771(17) -0.19833(16) 0.48050(13) 0.0204(4) Uani 1 1 d . . . . .
H11 H 0.150826 -0.229700 0.418034 0.024 Uiso 1 1 calc R U . . .
C12 C 0.33768(17) -0.14385(17) 0.47856(13) 0.0227(5) Uani 1 1 d . . . . .
H12A H 0.391317 -0.095510 0.540760 0.027 Uiso 1 1 calc R U . . .
H12B H 0.360503 -0.206080 0.457408 0.027 Uiso 1 1 calc R U . . .
C13 C 0.3743(2) -0.10321(19) 0.33757(14) 0.0296(5) Uani 1 1 d . . . . .
H13 H 0.373947 -0.173734 0.307602 0.036 Uiso 1 1 calc R U . . .
C14 C 0.39066(19) -0.01374(18) 0.30672(14) 0.0296(5) Uani 1 1 d . . . . .
H14 H 0.404492 -0.010714 0.250763 0.036 Uiso 1 1 calc R U . . .
C15 C 0.36511(17) 0.03416(18) 0.43675(14) 0.0242(5) Uani 1 1 d . . . . .
H15 H 0.357312 0.076369 0.489932 0.029 Uiso 1 1 calc R U . . .
C21 C 0.18929(17) -0.29524(16) 0.51928(13) 0.0190(4) Uani 1 1 d . . . . .
C22 C 0.15846(18) -0.40713(17) 0.46610(13) 0.0234(5) Uani 1 1 d . . . . .
C23 C 0.14814(18) -0.49441(17) 0.50203(13) 0.0254(5) Uani 1 1 d . . . . .
H23 H 0.127626 -0.569940 0.464394 0.031 Uiso 1 1 calc R U . . .
C24 C 0.16837(19) -0.46872(17) 0.59350(14) 0.0248(5) Uani 1 1 d . . . . .
C25 C 0.19821(19) -0.35911(18) 0.64896(14) 0.0287(5) Uani 1 1 d . . . . .
H25 H 0.211261 -0.342785 0.712009 0.034 Uiso 1 1 calc R U . . .
C26 C 0.20879(18) -0.27344(17) 0.61131(13) 0.0245(5) Uani 1 1 d . . . . .
H26 H 0.229903 -0.197950 0.649368 0.029 Uiso 1 1 calc R U . . .
C31 C 0.06147(17) -0.04115(17) 0.59342(13) 0.0205(4) Uani 1 1 d . . . . .
C32 C 0.16152(19) 0.06483(17) 0.64153(14) 0.0258(5) Uani 1 1 d . . . . .
H32 H 0.238494 0.076294 0.635365 0.031 Uiso 1 1 calc R U . . .
C33 C 0.15156(19) 0.15448(18) 0.69845(14) 0.0278(5) Uani 1 1 d . . . . .
H33 H 0.220821 0.226458 0.731103 0.033 Uiso 1 1 calc R U . . .
C34 C 0.03967(19) 0.13720(17) 0.70671(13) 0.0236(5) Uani 1 1 d . . . . .
C35 C -0.06212(19) 0.03292(17) 0.66151(13) 0.0242(5) Uani 1 1 d . . . . .
H35 H -0.138592 0.021500 0.668806 0.029 Uiso 1 1 calc R U . . .
C36 C -0.04913(18) -0.05458(17) 0.60512(13) 0.0221(4) Uani 1 1 d . . . . .
C37 C 0.06871(17) -0.13871(16) 0.53011(13) 0.0214(4) Uani 1 1 d . . . . .
H37A H 0.034410 -0.209120 0.546698 0.026 Uiso 1 1 calc R U . . .
H37B H 0.021188 -0.155590 0.467729 0.026 Uiso 1 1 calc R U . . .
Cl21 Cl 0.85718(5) 1.43893(4) 0.14680(3) 0.02791(13) Uani 1 1 d . . . . .
Cl22 Cl 0.85501(5) 1.58319(4) -0.13931(3) 0.02874(13) Uani 1 1 d . . . . .
Cl23 Cl 1.19240(4) 1.19600(4) -0.03585(4) 0.03076(14) Uani 1 1 d . . . . .
Cl24 Cl 1.00570(5) 0.76335(4) -0.26793(3) 0.02972(13) Uani 1 1 d . . . . .
N21 N 0.64413(14) 1.05829(14) 0.06003(11) 0.0195(4) Uani 1 1 d . . . . .
N22 N 0.59967(15) 0.89118(15) 0.08175(12) 0.0251(4) Uani 1 1 d . . . . .
O2 O 0.81862(11) 1.11206(11) -0.03894(9) 0.0203(3) Uani 1 1 d . . . . .
C41 C 0.80182(17) 1.20139(16) 0.01673(12) 0.0177(4) Uani 1 1 d . . . . .
H41 H 0.857240 1.231314 0.079582 0.021 Uiso 1 1 calc R U . . .
C42 C 0.67115(17) 1.14539(16) 0.01577(13) 0.0200(4) Uani 1 1 d . . . . .
H42A H 0.651217 1.206324 0.045960 0.024 Uiso 1 1 calc R U . . .
H42B H 0.618505 1.108840 -0.047613 0.024 Uiso 1 1 calc R U . . .
C43 C 0.63500(18) 1.07364(18) 0.14606(14) 0.0255(5) Uani 1 1 d . . . . .
H43 H 0.645722 1.142713 0.188166 0.031 Uiso 1 1 calc R U . . .
C44 C 0.60766(18) 0.97047(19) 0.15867(15) 0.0272(5) Uani 1 1 d . . . . .
H44 H 0.595805 0.955040 0.212161 0.033 Uiso 1 1 calc R U . . .
C45 C 0.62188(17) 0.94713(17) 0.02407(14) 0.0223(5) Uani 1 1 d . . . . .
H45 H 0.622201 0.913664 -0.035095 0.027 Uiso 1 1 calc R U . . .
C51 C 0.82054(16) 1.29955(16) -0.02041(13) 0.0180(4) Uani 1 1 d . . . . .
C52 C 0.81085(18) 1.28189(17) -0.11106(13) 0.0231(5) Uani 1 1 d . . . . .
H52 H 0.796341 1.208436 -0.148729 0.028 Uiso 1 1 calc R U . . .
C53 C 0.82167(18) 1.36801(17) -0.14829(13) 0.0249(5) Uani 1 1 d . . . . .
H53 H 0.815748 1.354287 -0.210308 0.030 Uiso 1 1 calc R U . . .
C54 C 0.84124(18) 1.47429(17) -0.09341(13) 0.0209(4) Uani 1 1 d . . . . .
C55 C 0.85182(17) 1.49645(17) -0.00290(13) 0.0209(4) Uani 1 1 d . . . . .
H55 H 0.865304 1.569781 0.034242 0.025 Uiso 1 1 calc R U . . .
C56 C 0.84227(17) 1.40891(17) 0.03239(12) 0.0188(4) Uani 1 1 d . . . . .
C61 C 0.95418(18) 1.04835(17) -0.09222(13) 0.0190(4) Uani 1 1 d . . . . .
C62 C 0.85570(18) 0.94268(17) -0.14477(13) 0.0225(5) Uani 1 1 d . . . . .
H62 H 0.776837 0.930016 -0.142810 0.027 Uiso 1 1 calc R U . . .
C63 C 0.87060(18) 0.85559(17) -0.19991(14) 0.0248(5) Uani 1 1 d . . . . .
H63 H 0.802608 0.783954 -0.235727 0.030 Uiso 1 1 calc R U . . .
C64 C 0.98474(18) 0.87409(17) -0.20215(13) 0.0209(4) Uani 1 1 d . . . . .
C65 C 1.08514(18) 0.97837(17) -0.15278(13) 0.0216(4) Uani 1 1 d . . . . .
H65 H 1.163531 0.991130 -0.156156 0.026 Uiso 1 1 calc R U . . .
C66 C 1.06728(17) 1.06361(16) -0.09819(13) 0.0199(4) Uani 1 1 d . . . . .
C67 C 0.94299(17) 1.14390(16) -0.03000(13) 0.0201(4) Uani 1 1 d . . . . .
H67A H 0.986967 1.159248 0.033043 0.024 Uiso 1 1 calc R U . . .
H67B H 0.979423 1.215449 -0.044787 0.024 Uiso 1 1 calc R U . . .
O71 O 0.43366(16) 0.26634(14) 0.33720(12) 0.0426(4) Uani 1 1 d . . . . .
H71 H 0.420(3) 0.186(3) 0.354(2) 0.118(13) Uiso 1 1 d . . . . .
O72 O 0.46269(14) 0.18248(13) 0.21114(11) 0.0366(4) Uani 1 1 d . . . . .
O73 O 0.5188(2) 0.72972(17) 0.20219(16) 0.0747(7) Uani 1 1 d . . . . .
O74 O 0.52384(16) 0.67392(15) 0.06182(13) 0.0490(5) Uani 1 1 d . . . . .
H74 H 0.546(2) 0.756(2) 0.0687(18) 0.071(9) Uiso 1 1 d . . . . .
C71 C 0.46270(19) 0.26530(19) 0.26235(17) 0.0311(5) Uani 1 1 d . . . . .
C76 C 0.5032(2) 0.6540(2) 0.1352(2) 0.0452(7) Uani 1 1 d . . . . .
C73 C 0.5336(2) 0.38581(19) 0.16335(18) 0.0405(6) Uani 1 1 d . . . . .
H73A H 0.466586 0.327053 0.109149 0.049 Uiso 1 1 calc R U . . .
H73B H 0.602856 0.367774 0.166741 0.049 Uiso 1 1 calc R U . . .
C72 C 0.4939(2) 0.37922(19) 0.24601(18) 0.0439(7) Uani 1 1 d . . . . .
H72A H 0.422266 0.393740 0.240570 0.053 Uiso 1 1 calc R U . . .
H72B H 0.559385 0.441749 0.299338 0.053 Uiso 1 1 calc R U . . .
C74 C 0.5703(2) 0.5051(2) 0.15410(19) 0.0434(7) Uani 1 1 d . . . . .
H74A H 0.611838 0.510900 0.107267 0.052 Uiso 1 1 calc R U . . .
H74B H 0.628306 0.564691 0.211898 0.052 Uiso 1 1 calc R U . . .
C75 C 0.4611(2) 0.5293(2) 0.1286(2) 0.0498(7) Uani 1 1 d . . . . .
H75A H 0.409818 0.478693 0.066297 0.060 Uiso 1 1 calc R U . . .
H75B H 0.411802 0.511683 0.169660 0.060 Uiso 1 1 calc R U . . .

loop_
_atom_site_aniso_label
_atom_site_aniso_U_11
_atom_site_aniso_U_22
_atom_site_aniso_U_33
_atom_site_aniso_U_23
_atom_site_aniso_U_13
_atom_site_aniso_U_12
Cl11 0.0729(4) 0.0299(3) 0.0158(3) 0.0063(2) 0.0153(3) 0.0220(3)
Cl12 0.0543(4) 0.0251(3) 0.0263(3) 0.0135(2) 0.0088(3) 0.0140(3)
Cl13 0.0211(3) 0.0245(3) 0.0381(3) 0.0034(2) 0.0064(2) 0.0065(2)
Cl14 0.0514(4) 0.0266(3) 0.0310(3) 0.0074(2) 0.0171(3) 0.0225(3)
N11 0.0221(9) 0.0225(9) 0.0218(9) 0.0099(8) 0.0082(7) 0.0095(8)
N12 0.0231(9) 0.0264(10) 0.0287(10) 0.0136(8) 0.0091(8) 0.0106(8)
O1 0.0211(7) 0.0201(7) 0.0240(8) 0.0055(6) 0.0079(6) 0.0095(6)
C11 0.0226(11) 0.0201(10) 0.0182(10) 0.0063(9) 0.0066(9) 0.0094(9)
C12 0.0231(11) 0.0266(11) 0.0219(11) 0.0126(9) 0.0079(9) 0.0118(9)
C13 0.0400(13) 0.0270(12) 0.0210(11) 0.0062(9) 0.0135(10) 0.0136(11)
C14 0.0364(13) 0.0311(13) 0.0236(12) 0.0102(10) 0.0121(10) 0.0157(11)
C15 0.0182(10) 0.0259(11) 0.0286(12) 0.0096(10) 0.0080(9) 0.0093(9)
C21 0.0179(10) 0.0189(10) 0.0189(10) 0.0060(8) 0.0075(8) 0.0066(8)
C22 0.0302(12) 0.0252(11) 0.0145(10) 0.0052(9) 0.0089(9) 0.0124(10)
C23 0.0351(13) 0.0184(11) 0.0205(11) 0.0049(9) 0.0087(10) 0.0107(10)
C24 0.0295(12) 0.0214(11) 0.0224(11) 0.0105(9) 0.0088(9) 0.0082(9)
C25 0.0378(13) 0.0264(12) 0.0165(11) 0.0058(9) 0.0070(10) 0.0107(10)
C26 0.0328(12) 0.0199(11) 0.0168(10) 0.0041(9) 0.0063(9) 0.0098(10)
C31 0.0227(11) 0.0207(11) 0.0184(10) 0.0076(9) 0.0068(9) 0.0095(9)
C32 0.0254(12) 0.0236(11) 0.0271(12) 0.0066(9) 0.0104(9) 0.0098(10)
C33 0.0292(12) 0.0191(11) 0.0269(12) 0.0046(9) 0.0065(10) 0.0057(9)
C34 0.0355(12) 0.0214(11) 0.0189(11) 0.0082(9) 0.0105(9) 0.0159(10)
C35 0.0272(12) 0.0265(11) 0.0240(11) 0.0121(9) 0.0099(9) 0.0141(10)
C36 0.0223(11) 0.0212(11) 0.0210(11) 0.0080(9) 0.0047(9) 0.0086(9)
C37 0.0192(10) 0.0202(10) 0.0229(11) 0.0072(9) 0.0068(9) 0.0069(9)
Cl21 0.0430(3) 0.0245(3) 0.0169(3) 0.0056(2) 0.0131(2) 0.0150(2)
Cl22 0.0378(3) 0.0229(3) 0.0262(3) 0.0125(2) 0.0097(2) 0.0120(2)
Cl23 0.0190(3) 0.0229(3) 0.0413(3) 0.0010(2) 0.0069(2) 0.0072(2)
Cl24 0.0413(3) 0.0261(3) 0.0267(3) 0.0053(2) 0.0128(2) 0.0210(3)
N21 0.0183(9) 0.0198(9) 0.0222(9) 0.0075(7) 0.0079(7) 0.0095(7)
N22 0.0202(9) 0.0257(10) 0.0339(11) 0.0142(9) 0.0110(8) 0.0111(8)
O2 0.0177(7) 0.0180(7) 0.0239(8) 0.0035(6) 0.0077(6) 0.0082(6)
C41 0.0217(10) 0.0168(10) 0.0150(10) 0.0036(8) 0.0056(8) 0.0102(9)
C42 0.0187(10) 0.0178(10) 0.0234(11) 0.0073(9) 0.0047(9) 0.0089(9)
C43 0.0249(11) 0.0271(12) 0.0210(11) 0.0049(9) 0.0075(9) 0.0101(10)
C44 0.0223(11) 0.0355(13) 0.0295(12) 0.0169(10) 0.0114(10) 0.0138(10)
C45 0.0193(10) 0.0194(10) 0.0290(12) 0.0067(9) 0.0096(9) 0.0094(9)
C51 0.0163(10) 0.0182(10) 0.0177(10) 0.0048(8) 0.0043(8) 0.0070(8)
C52 0.0294(12) 0.0200(10) 0.0172(10) 0.0018(9) 0.0062(9) 0.0115(9)
C53 0.0350(13) 0.0247(11) 0.0157(10) 0.0068(9) 0.0090(9) 0.0138(10)
C54 0.0235(11) 0.0206(10) 0.0199(11) 0.0091(9) 0.0065(9) 0.0100(9)
C55 0.0223(11) 0.0178(10) 0.0195(11) 0.0023(9) 0.0078(9) 0.0076(9)
C56 0.0213(10) 0.0219(10) 0.0138(10) 0.0054(8) 0.0084(8) 0.0093(9)
C61 0.0227(10) 0.0198(10) 0.0183(10) 0.0088(8) 0.0069(8) 0.0117(9)
C62 0.0197(11) 0.0217(11) 0.0248(11) 0.0053(9) 0.0070(9) 0.0095(9)
C63 0.0251(11) 0.0195(11) 0.0251(11) 0.0041(9) 0.0062(9) 0.0081(9)
C64 0.0310(12) 0.0208(11) 0.0173(10) 0.0088(9) 0.0090(9) 0.0158(9)
C65 0.0226(11) 0.0257(11) 0.0227(11) 0.0108(9) 0.0093(9) 0.0143(9)
C66 0.0215(11) 0.0175(10) 0.0202(11) 0.0066(8) 0.0053(9) 0.0085(9)
C67 0.0181(10) 0.0193(10) 0.0228(11) 0.0051(9) 0.0070(9) 0.0091(9)
O71 0.0574(12) 0.0274(9) 0.0494(11) 0.0135(8) 0.0290(9) 0.0197(9)
O72 0.0462(10) 0.0262(9) 0.0449(10) 0.0152(8) 0.0202(8) 0.0190(8)
O73 0.115(2) 0.0429(12) 0.0857(17) 0.0354(12) 0.0605(15) 0.0338(13)
O74 0.0629(13) 0.0257(10) 0.0620(13) 0.0213(9) 0.0234(10) 0.0181(9)
C71 0.0224(12) 0.0218(12) 0.0470(15) 0.0099(11) 0.0121(11) 0.0081(10)
C76 0.0324(14) 0.0366(15) 0.075(2) 0.0332(15) 0.0213(14) 0.0138(12)
C73 0.0359(14) 0.0296(13) 0.0649(18) 0.0249(13) 0.0225(13) 0.0153(11)
C72 0.0475(16) 0.0250(13) 0.0685(19) 0.0228(13) 0.0284(14) 0.0171(12)
C74 0.0362(14) 0.0315(13) 0.0713(19) 0.0296(13) 0.0246(13) 0.0135(12)
C75 0.0334(14) 0.0323(14) 0.086(2) 0.0340(15) 0.0157(14) 0.0098(12)

loop_
_atom_type_symbol
_atom_type_description
_atom_type_scat_dispersion_real
_atom_type_scat_dispersion_imag
_atom_type_scat_source
C C 0.0033 0.0016 'International Tables Vol C Tables 4.2.6.8 and 6.1.1.4'
H H 0.0000 0.0000 'International Tables Vol C Tables 4.2.6.8 and 6.1.1.4'
N N 0.0061 0.0033 'International Tables Vol C Tables 4.2.6.8 and 6.1.1.4'
O O 0.0106 0.0060 'International Tables Vol C Tables 4.2.6.8 and 6.1.1.4'
Cl Cl 0.1484 0.1585 'International Tables Vol C Tables 4.2.6.8 and 6.1.1.4'

loop_
_geom_angle_atom_site_label_1
_geom_angle_atom_site_label_2
_geom_angle_atom_site_label_3
_geom_angle
_geom_angle_site_symmetry_1
_geom_angle_site_symmetry_3
_geom_angle_publ_flag
C15 N11 C13 106.88(17) . . ?
C15 N11 C12 127.86(17) . . ?
C13 N11 C12 125.26(17) . . ?
C15 N12 C14 106.14(18) . . ?
C11 O1 C37 112.84(14) . . ?
O1 C11 C21 112.49(15) . . ?
O1 C11 C12 105.79(15) . . ?
C21 C11 C12 108.77(15) . . ?
O1 C11 H11 109.9 . . ?
C21 C11 H11 109.9 . . ?
C12 C11 H11 109.9 . . ?
N11 C12 C11 113.86(16) . . ?
N11 C12 H12A 108.8 . . ?
C11 C12 H12A 108.8 . . ?
N11 C12 H12B 108.8 . . ?
C11 C12 H12B 108.8 . . ?
H12A C12 H12B 107.7 . . ?
C14 C13 N11 106.69(19) . . ?
C14 C13 H13 126.7 . . ?
N11 C13 H13 126.7 . . ?
C13 C14 N12 109.22(19) . . ?
C13 C14 H14 125.4 . . ?
N12 C14 H14 125.4 . . ?
N12 C15 N11 111.07(19) . . ?
N12 C15 H15 124.5 . . ?
N11 C15 H15 124.5 . . ?
C26 C21 C22 117.21(18) . . ?
C26 C21 C11 120.45(17) . . ?
C22 C21 C11 122.26(17) . . ?
C23 C22 C21 122.45(18) . . ?
C23 C22 Cl11 117.25(15) . . ?
C21 C22 Cl11 120.30(15) . . ?
C24 C23 C22 118.25(18) . . ?
C24 C23 H23 120.9 . . ?
C22 C23 H23 120.9 . . ?
C23 C24 C25 121.40(19) . . ?
C23 C24 Cl12 118.95(16) . . ?
C25 C24 Cl12 119.66(16) . . ?
C24 C25 C26 119.09(19) . . ?
C24 C25 H25 120.5 . . ?
C26 C25 H25 120.5 . . ?
C25 C26 C21 121.60(18) . . ?
C25 C26 H26 119.2 . . ?
C21 C26 H26 119.2 . . ?
C32 C31 C36 117.36(19) . . ?
C32 C31 C37 122.80(18) . . ?
C36 C31 C37 119.84(18) . . ?
C31 C32 C33 121.5(2) . . ?
C31 C32 H32 119.3 . . ?
C33 C32 H32 119.3 . . ?
C34 C33 C32 118.8(2) . . ?
C34 C33 H33 120.6 . . ?
C32 C33 H33 120.6 . . ?
C33 C34 C35 121.89(19) . . ?
C33 C34 Cl14 119.98(16) . . ?
C35 C34 Cl14 118.12(16) . . ?
C34 C35 C36 117.81(19) . . ?
C34 C35 H35 121.1 . . ?
C36 C35 H35 121.1 . . ?
C35 C36 C31 122.61(19) . . ?
C35 C36 Cl13 118.09(16) . . ?
C31 C36 Cl13 119.31(15) . . ?
O1 C37 C31 109.30(16) . . ?
O1 C37 H37A 109.8 . . ?
C31 C37 H37A 109.8 . . ?
O1 C37 H37B 109.8 . . ?
C31 C37 H37B 109.8 . . ?
H37A C37 H37B 108.3 . . ?
C45 N21 C43 107.10(17) . . ?
C45 N21 C42 126.58(16) . . ?
C43 N21 C42 126.32(17) . . ?
C45 N22 C44 105.79(17) . . ?
C67 O2 C41 112.35(14) . . ?
O2 C41 C51 112.11(15) . . ?
O2 C41 C42 105.53(15) . . ?
C51 C41 C42 108.23(15) . . ?
O2 C41 H41 110.3 . . ?
C51 C41 H41 110.3 . . ?
C42 C41 H41 110.3 . . ?
N21 C42 C41 113.96(15) . . ?
N21 C42 H42A 108.8 . . ?
C41 C42 H42A 108.8 . . ?
N21 C42 H42B 108.8 . . ?
C41 C42 H42B 108.8 . . ?
H42A C42 H42B 107.7 . . ?
C44 C43 N21 106.27(18) . . ?
C44 C43 H43 126.9 . . ?
N21 C43 H43 126.9 . . ?
C43 C44 N22 109.58(19) . . ?
C43 C44 H44 125.2 . . ?
N22 C44 H44 125.2 . . ?
N22 C45 N21 111.26(18) . . ?
N22 C45 H45 124.4 . . ?
N21 C45 H45 124.4 . . ?
C52 C51 C56 116.93(18) . . ?
C52 C51 C41 120.49(17) . . ?
C56 C51 C41 122.50(17) . . ?
C53 C52 C51 122.10(18) . . ?
C53 C52 H52 118.9 . . ?
C51 C52 H52 119.0 . . ?
C54 C53 C52 118.71(18) . . ?
C54 C53 H53 120.6 . . ?
C52 C53 H53 120.6 . . ?
C55 C54 C53 121.52(18) . . ?
C55 C54 Cl22 119.30(15) . . ?
C53 C54 Cl22 119.18(15) . . ?
C54 C55 C56 118.25(17) . . ?
C54 C55 H55 120.9 . . ?
C56 C55 H55 120.9 . . ?
C55 C56 C51 122.47(17) . . ?
C55 C56 Cl21 117.56(14) . . ?
C51 C56 Cl21 119.97(15) . . ?
C66 C61 C62 117.43(18) . . ?
C66 C61 C67 119.43(18) . . ?
C62 C61 C67 123.14(18) . . ?
C63 C62 C61 121.19(19) . . ?
C63 C62 H62 119.4 . . ?
C61 C62 H62 119.4 . . ?
C64 C63 C62 119.18(19) . . ?
C64 C63 H63 120.4 . . ?
C62 C63 H63 120.4 . . ?
C63 C64 C65 121.85(18) . . ?
C63 C64 Cl24 119.75(16) . . ?
C65 C64 Cl24 118.40(15) . . ?
C64 C65 C66 117.55(18) . . ?
C64 C65 H65 121.2 . . ?
C66 C65 H65 121.2 . . ?
C65 C66 C61 122.77(18) . . ?
C65 C66 Cl23 118.34(15) . . ?
C61 C66 Cl23 118.88(15) . . ?
O2 C67 C61 109.71(15) . . ?
O2 C67 H67A 109.7 . . ?
C61 C67 H67A 109.7 . . ?
O2 C67 H67B 109.7 . . ?
C61 C67 H67B 109.7 . . ?
H67A C67 H67B 108.2 . . ?
C71 O71 H71 113.1(16) . . ?
C76 O74 H74 109.8(15) . . ?
O72 C71 O71 124.4(2) . . ?
O72 C71 C72 123.6(2) . . ?
O71 C71 C72 112.1(2) . . ?
O73 C76 O74 122.8(2) . . ?
O73 C76 C75 123.7(3) . . ?
O74 C76 C75 113.6(3) . . ?
C72 C73 C74 111.9(2) . . ?
C72 C73 H73A 109.2 . . ?
C74 C73 H73A 109.2 . . ?
C72 C73 H73B 109.2 . . ?
C74 C73 H73B 109.2 . . ?
H73A C73 H73B 107.9 . . ?
C73 C72 C71 114.8(2) . . ?
C73 C72 H72A 108.6 . . ?
C71 C72 H72A 108.6 . . ?
C73 C72 H72B 108.6 . . ?
C71 C72 H72B 108.6 . . ?
H72A C72 H72B 107.5 . . ?
C73 C74 C75 112.43(19) . . ?
C73 C74 H74A 109.1 . . ?
C75 C74 H74A 109.1 . . ?
C73 C74 H74B 109.1 . . ?
C75 C74 H74B 109.1 . . ?
H74A C74 H74B 107.8 . . ?
C76 C75 C74 110.4(2) . . ?
C76 C75 H75A 109.6 . . ?
C74 C75 H75A 109.6 . . ?
C76 C75 H75B 109.6 . . ?
C74 C75 H75B 109.6 . . ?
H75A C75 H75B 108.1 . . ?

loop_
_geom_bond_atom_site_label_1
_geom_bond_atom_site_label_2
_geom_bond_distance
_geom_bond_site_symmetry_2
_geom_bond_publ_flag
Cl11 C22 1.7360(19) . ?
Cl12 C24 1.739(2) . ?
Cl13 C36 1.741(2) . ?
Cl14 C34 1.746(2) . ?
N11 C15 1.348(2) . ?
N11 C13 1.372(2) . ?
N11 C12 1.466(2) . ?
N12 C15 1.319(3) . ?
N12 C14 1.373(3) . ?
O1 C11 1.424(2) . ?
O1 C37 1.429(2) . ?
C11 C21 1.518(3) . ?
C11 C12 1.521(3) . ?
C11 H11 1.0000 . ?
C12 H12A 0.9900 . ?
C12 H12B 0.9900 . ?
C13 C14 1.353(3) . ?
C13 H13 0.9500 . ?
C14 H14 0.9500 . ?
C15 H15 0.9500 . ?
C21 C26 1.389(3) . ?
C21 C22 1.393(3) . ?
C22 C23 1.388(3) . ?
C23 C24 1.374(3) . ?
C23 H23 0.9500 . ?
C24 C25 1.383(3) . ?
C25 C26 1.385(3) . ?
C25 H25 0.9500 . ?
C26 H26 0.9500 . ?
C31 C32 1.389(3) . ?
C31 C36 1.389(3) . ?
C31 C37 1.498(3) . ?
C32 C33 1.389(3) . ?
C32 H32 0.9500 . ?
C33 C34 1.375(3) . ?
C33 H33 0.9500 . ?
C34 C35 1.380(3) . ?
C35 C36 1.385(3) . ?
C35 H35 0.9500 . ?
C37 H37A 0.9900 . ?
C37 H37B 0.9900 . ?
Cl21 C56 1.7391(19) . ?
Cl22 C54 1.740(2) . ?
Cl23 C66 1.7413(19) . ?
Cl24 C64 1.7457(19) . ?
N21 C45 1.352(2) . ?
N21 C43 1.377(2) . ?
N21 C42 1.460(2) . ?
N22 C45 1.319(2) . ?
N22 C44 1.382(3) . ?
O2 C67 1.426(2) . ?
O2 C41 1.426(2) . ?
C41 C51 1.516(3) . ?
C41 C42 1.516(3) . ?
C41 H41 1.0000 . ?
C42 H42A 0.9900 . ?
C42 H42B 0.9900 . ?
C43 C44 1.356(3) . ?
C43 H43 0.9500 . ?
C44 H44 0.9500 . ?
C45 H45 0.9500 . ?
C51 C52 1.389(3) . ?
C51 C56 1.396(3) . ?
C52 C53 1.386(3) . ?
C52 H52 0.9500 . ?
C53 C54 1.383(3) . ?
C53 H53 0.9500 . ?
C54 C55 1.380(3) . ?
C55 C56 1.386(3) . ?
C55 H55 0.9500 . ?
C61 C66 1.385(3) . ?
C61 C62 1.391(3) . ?
C61 C67 1.497(3) . ?
C62 C63 1.386(3) . ?
C62 H62 0.9500 . ?
C63 C64 1.372(3) . ?
C63 H63 0.9500 . ?
C64 C65 1.382(3) . ?
C65 C66 1.385(3) . ?
C65 H65 0.9500 . ?
C67 H67A 0.9900 . ?
C67 H67B 0.9900 . ?
O71 C71 1.314(3) . ?
O71 H71 1.12(3) . ?
O72 C71 1.213(2) . ?
O73 C76 1.215(3) . ?
O74 C76 1.311(3) . ?
O74 H74 1.00(3) . ?
C71 C72 1.513(3) . ?
C76 C75 1.505(3) . ?
C73 C72 1.506(3) . ?
C73 C74 1.525(3) . ?
C73 H73A 0.9900 . ?
C73 H73B 0.9900 . ?
C72 H72A 0.9900 . ?
C72 H72B 0.9900 . ?
C74 C75 1.543(3) . ?
C74 H74A 0.9900 . ?
C74 H74B 0.9900 . ?
C75 H75A 0.9900 . ?
C75 H75B 0.9900 . ?

loop_
_geom_hbond_atom_site_label_D
_geom_hbond_atom_site_label_H
_geom_hbond_atom_site_label_A
_geom_hbond_distance_DH
_geom_hbond_distance_HA
_geom_hbond_distance_DA
_geom_hbond_angle_DHA
_geom_hbond_site_symmetry_A
O71 H71 N12 1.12(3) 1.50(3) 2.616(2) 172(3) .
O74 H74 N22 1.00(3) 1.60(3) 2.590(2) 172(2) .

loop_
_geom_torsion_atom_site_label_1
_geom_torsion_atom_site_label_2
_geom_torsion_atom_site_label_3
_geom_torsion_atom_site_label_4
_geom_torsion
_geom_torsion_site_symmetry_1
_geom_torsion_site_symmetry_2
_geom_torsion_site_symmetry_3
_geom_torsion_site_symmetry_4
_geom_torsion_publ_flag
C37 O1 C11 C21 -72.45(19) . . . . ?
C37 O1 C11 C12 168.94(15) . . . . ?
C15 N11 C12 C11 74.7(2) . . . . ?
C13 N11 C12 C11 -105.3(2) . . . . ?
O1 C11 C12 N11 -75.09(19) . . . . ?
C21 C11 C12 N11 163.85(16) . . . . ?
C15 N11 C13 C14 0.1(2) . . . . ?
C12 N11 C13 C14 -179.84(17) . . . . ?
N11 C13 C14 N12 -0.4(2) . . . . ?
C15 N12 C14 C13 0.6(2) . . . . ?
C14 N12 C15 N11 -0.5(2) . . . . ?
C13 N11 C15 N12 0.2(2) . . . . ?
C12 N11 C15 N12 -179.81(17) . . . . ?
O1 C11 C21 C26 -26.0(2) . . . . ?
C12 C11 C21 C26 90.9(2) . . . . ?
O1 C11 C21 C22 157.26(18) . . . . ?
C12 C11 C21 C22 -85.9(2) . . . . ?
C26 C21 C22 C23 -0.6(3) . . . . ?
C11 C21 C22 C23 176.31(18) . . . . ?
C26 C21 C22 Cl11 -179.79(15) . . . . ?
C11 C21 C22 Cl11 -2.9(3) . . . . ?
C21 C22 C23 C24 0.5(3) . . . . ?
Cl11 C22 C23 C24 179.77(16) . . . . ?
C22 C23 C24 C25 0.0(3) . . . . ?
C22 C23 C24 Cl12 179.56(16) . . . . ?
C23 C24 C25 C26 -0.5(3) . . . . ?
Cl12 C24 C25 C26 179.95(16) . . . . ?
C24 C25 C26 C21 0.5(3) . . . . ?
C22 C21 C26 C25 0.0(3) . . . . ?
C11 C21 C26 C25 -176.89(19) . . . . ?
C36 C31 C32 C33 -0.6(3) . . . . ?
C37 C31 C32 C33 178.74(19) . . . . ?
C31 C32 C33 C34 -0.2(3) . . . . ?
C32 C33 C34 C35 1.3(3) . . . . ?
C32 C33 C34 Cl14 -177.31(16) . . . . ?
C33 C34 C35 C36 -1.4(3) . . . . ?
Cl14 C34 C35 C36 177.20(15) . . . . ?
C34 C35 C36 C31 0.5(3) . . . . ?
C34 C35 C36 Cl13 -179.30(15) . . . . ?
C32 C31 C36 C35 0.5(3) . . . . ?
C37 C31 C36 C35 -178.92(18) . . . . ?
C32 C31 C36 Cl13 -179.70(16) . . . . ?
C37 C31 C36 Cl13 0.9(3) . . . . ?
C11 O1 C37 C31 176.57(15) . . . . ?
C32 C31 C37 O1 5.1(3) . . . . ?
C36 C31 C37 O1 -175.54(16) . . . . ?
C67 O2 C41 C51 74.84(19) . . . . ?
C67 O2 C41 C42 -167.54(15) . . . . ?
C45 N21 C42 C41 -81.0(2) . . . . ?
C43 N21 C42 C41 99.9(2) . . . . ?
O2 C41 C42 N21 66.87(19) . . . . ?
C51 C41 C42 N21 -172.93(15) . . . . ?
C45 N21 C43 C44 0.1(2) . . . . ?
C42 N21 C43 C44 179.37(17) . . . . ?
N21 C43 C44 N22 0.0(2) . . . . ?
C45 N22 C44 C43 -0.1(2) . . . . ?
C44 N22 C45 N21 0.2(2) . . . . ?
C43 N21 C45 N22 -0.2(2) . . . . ?
C42 N21 C45 N22 -179.47(16) . . . . ?
O2 C41 C51 C52 21.3(2) . . . . ?
C42 C41 C51 C52 -94.7(2) . . . . ?
O2 C41 C51 C56 -161.79(17) . . . . ?
C42 C41 C51 C56 82.2(2) . . . . ?
C56 C51 C52 C53 -0.2(3) . . . . ?
C41 C51 C52 C53 176.87(18) . . . . ?
C51 C52 C53 C54 -0.8(3) . . . . ?
C52 C53 C54 C55 0.9(3) . . . . ?
C52 C53 C54 Cl22 179.99(15) . . . . ?
C53 C54 C55 C56 0.0(3) . . . . ?
Cl22 C54 C55 C56 -179.08(14) . . . . ?
C54 C55 C56 C51 -1.1(3) . . . . ?
C54 C55 C56 Cl21 179.45(15) . . . . ?
C52 C51 C56 C55 1.2(3) . . . . ?
C41 C51 C56 C55 -175.84(17) . . . . ?
C52 C51 C56 Cl21 -179.35(14) . . . . ?
C41 C51 C56 Cl21 3.6(3) . . . . ?
C66 C61 C62 C63 0.9(3) . . . . ?
C67 C61 C62 C63 -178.48(18) . . . . ?
C61 C62 C63 C64 0.3(3) . . . . ?
C62 C63 C64 C65 -1.8(3) . . . . ?
C62 C63 C64 Cl24 177.55(15) . . . . ?
C63 C64 C65 C66 1.9(3) . . . . ?
Cl24 C64 C65 C66 -177.45(15) . . . . ?
C64 C65 C66 C61 -0.6(3) . . . . ?
C64 C65 C66 Cl23 -179.64(14) . . . . ?
C62 C61 C66 C65 -0.8(3) . . . . ?
C67 C61 C66 C65 178.62(18) . . . . ?
C62 C61 C66 Cl23 178.28(15) . . . . ?
C67 C61 C66 Cl23 -2.3(3) . . . . ?
C41 O2 C67 C61 -178.12(15) . . . . ?
C66 C61 C67 O2 176.45(16) . . . . ?
C62 C61 C67 O2 -4.2(3) . . . . ?
C74 C73 C72 C71 -176.8(2) . . . . ?
O72 C71 C72 C73 -3.8(3) . . . . ?
O71 C71 C72 C73 177.4(2) . . . . ?
C72 C73 C74 C75 -70.8(3) . . . . ?
O73 C76 C75 C74 -93.0(3) . . . . ?
O74 C76 C75 C74 85.9(3) . . . . ?
C73 C74 C75 C76 170.7(2) . . . . ?
